data_7105938
loop_
_publ_author_name
' Felipe Garcia'
'Robert J. Less'
'Mary McPartlin'
'Annette Michalski'
'Robert E. Mulvey'
'Vesal Naseri'
'Matthew  Stead'
'Ana Moran de Vega'
'Dominic S. Wright'

_publ_section_title
;
 Confinement of halide ions within homologous inverse coordination hosts;
 modification of halide-ion selectivity
;
_journal_issue 6
_journal_name_full 'Chemical Communications'
_journal_page_first 1821
_journal_page_last 1823
_journal_paper_doi 10.1039/c0cc04483k
_journal_volume 47
_journal_year 2011
_chemical_formula_sum 'C134 H188 Br In4 Li17 O14.5 P12'
_chemical_formula_weight 3059.65
_space_group_IT_number 219
_symmetry_cell_setting cubic
_symmetry_space_group_name_Hall 'F -4a 2 3'
_symmetry_space_group_name_H-M 'F -4 3 c'
_atom_sites_solution_hydrogens geom
_atom_sites_solution_primary direct
_atom_sites_solution_secondary difmap
_audit_creation_method SHELXL-97
_cell_angle_alpha 90.00
_cell_angle_beta 90.00
_cell_angle_gamma 90.00
_cell_formula_units_Z 8
_cell_length_a 35.110(4)
_cell_length_b 35.110(4)
_cell_length_c 35.110(4)
_cell_measurement_reflns_used 52115
_cell_measurement_temperature 180(2)
_cell_measurement_theta_max 27.10
_cell_measurement_theta_min 1.02
_cell_volume 43281(9)
_computing_cell_refinement 'HKL Scalepack (Otwinowski & Minor 1997)'
_computing_data_collection 'Collect (Nonius B.V. 1998)'
_computing_data_reduction
;
HKL Denzo and Scalepack (Otwinowski & Minor 1997)
;
_computing_publication_material 'SHELXL-97 (Sheldrick 1997)'
_computing_structure_refinement 'SHELXL-97 (Sheldrick 1997)'
_computing_structure_solution 'SIR-92 (Altomare et al. 1994)'
_diffrn_ambient_temperature 180(2)
_diffrn_measured_fraction_theta_full 0.958
_diffrn_measured_fraction_theta_max 0.958
_diffrn_measurement_device_type 'Nonius Kappa CCD'
_diffrn_measurement_method 'Thin slice \w and \f scans'
_diffrn_radiation_monochromator graphite
_diffrn_radiation_source 'fine-focus sealed tube'
_diffrn_radiation_type MoK\a
_diffrn_radiation_wavelength 0.71073
_diffrn_reflns_av_R_equivalents 0.0604
_diffrn_reflns_av_sigmaI/netI 0.0321
_diffrn_reflns_limit_h_max 35
_diffrn_reflns_limit_h_min -32
_diffrn_reflns_limit_k_max 33
_diffrn_reflns_limit_k_min -35
_diffrn_reflns_limit_l_max 18
_diffrn_reflns_limit_l_min -34
_diffrn_reflns_number 13481
_diffrn_reflns_theta_full 20.99
_diffrn_reflns_theta_max 20.99
_diffrn_reflns_theta_min 3.85
_diffrn_standards_number 0
_exptl_absorpt_coefficient_mu 0.732
_exptl_absorpt_correction_T_max 0.850
_exptl_absorpt_correction_T_min 0.771
_exptl_absorpt_correction_type multi-scan
_exptl_absorpt_process_details
;
multi-scan from symmetry-related measurements
Sortav (Blessing 1995)
;
_exptl_crystal_density_diffrn 0.939
_exptl_crystal_density_method 'not measured'
_exptl_crystal_description Block
_exptl_crystal_F_000 12560
_exptl_crystal_size_max 0.16
_exptl_crystal_size_mid 0.13
_exptl_crystal_size_min 0.13
_refine_diff_density_max 1.223
_refine_diff_density_min -0.380
_refine_diff_density_rms 0.076
_refine_ls_extinction_method none
_refine_ls_goodness_of_fit_ref 1.104
_refine_ls_hydrogen_treatment constr
_refine_ls_matrix_type full
_refine_ls_number_parameters 153
_refine_ls_number_reflns 1854
_refine_ls_number_restraints 59
_refine_ls_restrained_S_all 1.093
_refine_ls_R_factor_all 0.1028
_refine_ls_R_factor_gt 0.0703
_refine_ls_shift/su_max 0.000
_refine_ls_shift/su_mean 0.000
_refine_ls_structure_factor_coef Fsqd
_refine_ls_weighting_details 'calc w=1/[\s^2^(Fo^2^)+(0.1226P)^2^+232.3695P] where P=(Fo^2^+2Fc^2^)/3'
_refine_ls_weighting_scheme calc
_refine_ls_wR_factor_gt 0.1838
_refine_ls_wR_factor_ref 0.2077
_reflns_number_gt 1345
_reflns_number_total 1854
_reflns_threshold_expression >2sigma(I)
_cod_data_source_file C0CC04483K.TXT
_cod_data_source_block DW0612
_cod_original_cell_volume 43282(9)
_cod_original_sg_symbol_H-M F-43c
_cod_original_formula_sum 'C134 H188 Br In4 Li17 O14.50 P12'
_cod_database_code 7105938

loop_
_symmetry_equiv_pos_as_xyz
'x, y, z'
'-x, -y, z'
'-x, y, -z'
'x, -y, -z'
'z, x, y'
'z, -x, -y'
'-z, -x, y'
'-z, x, -y'
'y, z, x'
'-y, z, -x'
'y, -z, -x'
'-y, -z, x'
'y+1/2, x+1/2, z+1/2'
'-y+1/2, -x+1/2, z+1/2'
'y+1/2, -x+1/2, -z+1/2'
'-y+1/2, x+1/2, -z+1/2'
'x+1/2, z+1/2, y+1/2'
'-x+1/2, z+1/2, -y+1/2'
'-x+1/2, -z+1/2, y+1/2'
'x+1/2, -z+1/2, -y+1/2'
'z+1/2, y+1/2, x+1/2'
'z+1/2, -y+1/2, -x+1/2'
'-z+1/2, y+1/2, -x+1/2'
'-z+1/2, -y+1/2, x+1/2'
'x, y+1/2, z+1/2'
'-x, -y+1/2, z+1/2'
'-x, y+1/2, -z+1/2'
'x, -y+1/2, -z+1/2'
'z, x+1/2, y+1/2'
'z, -x+1/2, -y+1/2'
'-z, -x+1/2, y+1/2'
'-z, x+1/2, -y+1/2'
'y, z+1/2, x+1/2'
'-y, z+1/2, -x+1/2'
'y, -z+1/2, -x+1/2'
'-y, -z+1/2, x+1/2'
'y+1/2, x+1, z+1'
'-y+1/2, -x+1, z+1'
'y+1/2, -x+1, -z+1'
'-y+1/2, x+1, -z+1'
'x+1/2, z+1, y+1'
'-x+1/2, z+1, -y+1'
'-x+1/2, -z+1, y+1'
'x+1/2, -z+1, -y+1'
'z+1/2, y+1, x+1'
'z+1/2, -y+1, -x+1'
'-z+1/2, y+1, -x+1'
'-z+1/2, -y+1, x+1'
'x+1/2, y, z+1/2'
'-x+1/2, -y, z+1/2'
'-x+1/2, y, -z+1/2'
'x+1/2, -y, -z+1/2'
'z+1/2, x, y+1/2'
'z+1/2, -x, -y+1/2'
'-z+1/2, -x, y+1/2'
'-z+1/2, x, -y+1/2'
'y+1/2, z, x+1/2'
'-y+1/2, z, -x+1/2'
'y+1/2, -z, -x+1/2'
'-y+1/2, -z, x+1/2'
'y+1, x+1/2, z+1'
'-y+1, -x+1/2, z+1'
'y+1, -x+1/2, -z+1'
'-y+1, x+1/2, -z+1'
'x+1, z+1/2, y+1'
'-x+1, z+1/2, -y+1'
'-x+1, -z+1/2, y+1'
'x+1, -z+1/2, -y+1'
'z+1, y+1/2, x+1'
'z+1, -y+1/2, -x+1'
'-z+1, y+1/2, -x+1'
'-z+1, -y+1/2, x+1'
'x+1/2, y+1/2, z'
'-x+1/2, -y+1/2, z'
'-x+1/2, y+1/2, -z'
'x+1/2, -y+1/2, -z'
'z+1/2, x+1/2, y'
'z+1/2, -x+1/2, -y'
'-z+1/2, -x+1/2, y'
'-z+1/2, x+1/2, -y'
'y+1/2, z+1/2, x'
'-y+1/2, z+1/2, -x'
'y+1/2, -z+1/2, -x'
'-y+1/2, -z+1/2, x'
'y+1, x+1, z+1/2'
'-y+1, -x+1, z+1/2'
'y+1, -x+1, -z+1/2'
'-y+1, x+1, -z+1/2'
'x+1, z+1, y+1/2'
'-x+1, z+1, -y+1/2'
'-x+1, -z+1, y+1/2'
'x+1, -z+1, -y+1/2'
'z+1, y+1, x+1/2'
'z+1, -y+1, -x+1/2'
'-z+1, y+1, -x+1/2'
'-z+1, -y+1, x+1/2'

loop_
_atom_site_label
_atom_site_type_symbol
_atom_site_fract_x
_atom_site_fract_y
_atom_site_fract_z
_atom_site_U_iso_or_equiv
_atom_site_adp_type
_atom_site_occupancy
_atom_site_symmetry_multiplicity
_atom_site_calc_flag
_atom_site_refinement_flags
_atom_site_disorder_assembly
_atom_site_disorder_group
Br1 Br 0.5000 0.5000 0.5000 0.0564(8) Uani 1 12 d S . .
In1 In 0.57203(2) 0.57203(2) 0.42797(2) 0.0710(6) Uani 0.82 3 d SP A 1
P1 P 0.56067(8) 0.59567(8) 0.49752(12) 0.0868(9) Uani 1 1 d . . .
C11 C 0.5962(3) 0.6334(3) 0.5093(3) 0.108(5) Uani 1 1 d G A .
C12 C 0.6124(4) 0.6581(3) 0.4830(4) 0.184(12) Uani 1 1 d G . .
H12 H 0.6072 0.6553 0.4572 0.221 Uiso 1 1 calc R A .
C13 C 0.6363(3) 0.6872(3) 0.4953(6) 0.176(10) Uani 1 1 d G A .
H13 H 0.6471 0.7038 0.4778 0.211 Uiso 1 1 calc R . .
C14 C 0.6440(4) 0.6914(4) 0.5339(6) 0.199(12) Uani 1 1 d G . .
H14 H 0.6600 0.7109 0.5422 0.238 Uiso 1 1 calc R A .
C15 C 0.6279(5) 0.6667(5) 0.5602(4) 0.237(15) Uani 1 1 d G A .
H15 H 0.6330 0.6695 0.5860 0.285 Uiso 1 1 calc R . .
C16 C 0.6039(4) 0.6376(4) 0.5479(3) 0.198(10) Uani 1 1 d G . .
H16 H 0.5931 0.6210 0.5655 0.237 Uiso 1 1 calc R A .
Li1 Li 0.5411(6) 0.5411(6) 0.5411(6) 0.082(8) Uani 1 3 d S . .
Li2 Li 0.6110(3) 0.5375(4) 0.4996(8) 0.080(5) Uani 1 1 d . . .
C1M C 0.6095(4) 0.6095(4) 0.3905(4) 0.112(7) Uani 1 3 d S . .
H1M1 H 0.6343 0.6119 0.4018 0.168 Uiso 0.33 1 calc PR A 1
H1M2 H 0.5982 0.6343 0.3881 0.168 Uiso 0.33 1 calc PR A 1
H1M3 H 0.6119 0.5982 0.3657 0.168 Uiso 0.33 1 calc PR A 1
O1 O 0.66465(19) 0.5582(2) 0.5012(3) 0.096(2) Uani 0.51(2) 1 d PD B 1
C1S C 0.6825(4) 0.5823(5) 0.4734(5) 0.168(9) Uani 0.51(2) 1 d PD B 1
H1S1 H 0.6934 0.5667 0.4534 0.202 Uiso 0.51(2) 1 calc PR B 1
H1S2 H 0.6635 0.5988 0.4620 0.202 Uiso 0.51(2) 1 calc PR B 1
C2S C 0.7119(10) 0.6051(10) 0.4904(10) 0.131(7) Uiso 0.51(2) 1 d PD B 1
H2S1 H 0.7341 0.6066 0.4740 0.157 Uiso 0.51(2) 1 calc PR B 1
H2S2 H 0.7028 0.6306 0.4959 0.157 Uiso 0.51(2) 1 calc PR B 1
C3S C 0.7213(8) 0.5829(11) 0.5281(9) 0.147(10) Uiso 0.51(2) 1 d PD B 1
H3S1 H 0.7269 0.6004 0.5488 0.177 Uiso 0.51(2) 1 calc PR B 1
H3S2 H 0.7428 0.5659 0.5246 0.177 Uiso 0.51(2) 1 calc PR B 1
C4S C 0.6871(8) 0.5620(9) 0.5354(6) 0.122(7) Uiso 0.51(2) 1 d PD B 1
H4S1 H 0.6936 0.5370 0.5450 0.147 Uiso 0.51(2) 1 calc PR B 1
H4S2 H 0.6723 0.5751 0.5547 0.147 Uiso 0.51(2) 1 calc PR B 1
O1' O 0.66465(19) 0.5582(2) 0.5012(3) 0.096(2) Uani 0.49(2) 1 d PD B 2
C1S' C 0.6825(4) 0.5823(5) 0.4734(5) 0.168(9) Uani 0.49(2) 1 d PD B 2
H1S3 H 0.6682 0.6027 0.4616 0.202 Uiso 0.49(2) 1 calc PR B 2
H1S4 H 0.7100 0.5822 0.4706 0.202 Uiso 0.49(2) 1 calc PR B 2
C2S' C 0.7173(8) 0.5953(9) 0.4914(10) 0.131(7) Uiso 0.49(2) 1 d PD B 2
H2S3 H 0.7119 0.6189 0.5047 0.157 Uiso 0.49(2) 1 calc PR B 2
H2S4 H 0.7378 0.5997 0.4735 0.157 Uiso 0.49(2) 1 calc PR B 2
C3S' C 0.7273(6) 0.5657(11) 0.5180(9) 0.147(10) Uiso 0.49(2) 1 d PD B 2
H3S3 H 0.7521 0.5552 0.5120 0.177 Uiso 0.49(2) 1 calc PR B 2
H3S4 H 0.7278 0.5755 0.5438 0.177 Uiso 0.49(2) 1 calc PR B 2
C4S' C 0.6975(5) 0.5371(6) 0.5135(9) 0.122(7) Uiso 0.49(2) 1 d PD B 2
H4S3 H 0.7118 0.5139 0.5086 0.147 Uiso 0.49(2) 1 calc PR B 2
H4S4 H 0.6877 0.5342 0.5391 0.147 Uiso 0.49(2) 1 calc PR B 2
Li3Y Li 0.6930(12) 0.8070(12) 0.3070(12) 0.10(9) Uiso 0.13 3 d SPD . .
O1T O 0.6566(19) 0.775(2) 0.3394(19) 0.137(17) Uiso 0.13 1 d PD C .
C1T C 0.644(3) 0.738(3) 0.320(2) 0.137(17) Uiso 0.13 1 d PD . .
H1T1 H 0.6650 0.7202 0.3188 0.164 Uiso 0.13 1 calc PR C .
H1T2 H 0.6356 0.7435 0.2941 0.164 Uiso 0.13 1 calc PR . .
C2T C 0.612(3) 0.722(3) 0.343(3) 0.137(17) Uiso 0.13 1 d PD C .
H2T1 H 0.5873 0.7277 0.3314 0.164 Uiso 0.13 1 calc PR . .
H2T2 H 0.6141 0.6948 0.3459 0.164 Uiso 0.13 1 calc PR . .
C3T C 0.614(3) 0.741(3) 0.382(3) 0.137(17) Uiso 0.13 1 d PD . .
H3T1 H 0.6199 0.7221 0.4016 0.164 Uiso 0.13 1 calc PR C .
H3T2 H 0.5891 0.7521 0.3887 0.164 Uiso 0.13 1 calc PR . .
C4T C 0.644(3) 0.771(3) 0.381(2) 0.137(17) Uiso 0.13 1 d PD C .
H4T1 H 0.6653 0.7646 0.3968 0.164 Uiso 0.13 1 calc PR . .
H4T2 H 0.6337 0.7956 0.3896 0.164 Uiso 0.13 1 calc PR . .
O1W O 0.743(2) 0.7765(17) 0.302(2) 0.029(17) Uiso 0.04 1 d PD C -1
C1W C 0.741(3) 0.7344(18) 0.311(3) 0.029(17) Uiso 0.04 1 d PD C -1
H1W1 H 0.7171 0.7235 0.3025 0.034 Uiso 0.04 1 calc PR C -1
H1W2 H 0.7428 0.7302 0.3386 0.034 Uiso 0.04 1 calc PR C -1
C2W C 0.774(3) 0.716(2) 0.291(3) 0.029(17) Uiso 0.04 1 d PD C -1
H2W1 H 0.7939 0.7104 0.3091 0.034 Uiso 0.04 1 calc PR C -1
H2W2 H 0.7659 0.6932 0.2786 0.034 Uiso 0.04 1 calc PR C -1
C3W C 0.788(3) 0.744(3) 0.262(3) 0.029(17) Uiso 0.04 1 d PD C -1
H3W1 H 0.8147 0.7500 0.2671 0.034 Uiso 0.04 1 calc PR C -1
H3W2 H 0.7858 0.7337 0.2370 0.034 Uiso 0.04 1 calc PR C -1
C4W C 0.765(2) 0.780(2) 0.266(3) 0.029(17) Uiso 0.04 1 d PD C -1
H4W1 H 0.7810 0.8020 0.2662 0.034 Uiso 0.04 1 calc PR C -1
H4W2 H 0.7475 0.7818 0.2442 0.034 Uiso 0.04 1 calc PR C -1
C1X C 0.7221 0.7609 0.5067 0.07(2) Uiso 0.13 1 d P . .
O1X O 0.720(3) 0.733(3) 0.467(4) 0.09(3) Uiso 0.04 1 d P . .
C2X C 0.720(3) 0.733(3) 0.467(4) 0.09(3) Uiso 0.04 1 d P . .
In1' In 0.42809(12) 0.42809(12) 0.57191(12) 0.0781(18) Uiso 0.18 3 d SP . 2
Li3 Li 0.7500 0.5000 0.5000 0.200 Uiso 0.17 4 d SP . .

loop_
_atom_site_aniso_label
_atom_site_aniso_U_11
_atom_site_aniso_U_22
_atom_site_aniso_U_33
_atom_site_aniso_U_23
_atom_site_aniso_U_13
_atom_site_aniso_U_12
Br1 0.0564(8) 0.0564(8) 0.0564(8) 0.000 0.000 0.000
In1 0.0710(6) 0.0710(6) 0.0710(6) 0.0064(4) 0.0064(4) -0.0064(4)
P1 0.0721(17) 0.0765(18) 0.112(2) -0.011(2) -0.001(2) -0.0060(14)
C11 0.097(9) 0.084(8) 0.144(14) 0.015(9) 0.017(10) -0.013(7)
C12 0.108(12) 0.119(13) 0.33(4) 0.044(19) -0.025(16) -0.019(11)
C13 0.124(13) 0.091(11) 0.31(3) -0.050(17) 0.00(2) -0.044(10)
C14 0.132(17) 0.19(2) 0.27(3) -0.06(2) -0.04(2) -0.054(16)
C15 0.32(4) 0.24(3) 0.156(19) -0.047(19) -0.05(2) -0.14(3)
C16 0.18(2) 0.22(2) 0.19(2) -0.066(18) -0.112(17) -0.039(18)
Li1 0.082(8) 0.082(8) 0.082(8) -0.003(9) -0.003(9) -0.003(9)
Li2 0.016(6) 0.080(10) 0.143(15) -0.041(14) 0.003(10) 0.002(6)
C1M 0.112(7) 0.112(7) 0.112(7) -0.003(9) -0.003(9) 0.003(9)
O1 0.060(4) 0.112(5) 0.118(6) 0.003(7) 0.003(5) -0.018(4)
C1S 0.059(9) 0.23(2) 0.22(2) 0.040(18) -0.003(11) -0.032(12)
O1' 0.060(4) 0.112(5) 0.118(6) 0.003(7) 0.003(5) -0.018(4)
C1S' 0.059(9) 0.23(2) 0.22(2) 0.040(18) -0.003(11) -0.032(12)

loop_
_atom_type_symbol
_atom_type_description
_atom_type_scat_dispersion_real
_atom_type_scat_dispersion_imag
_atom_type_scat_source
C C 0.0033 0.0016 'International Tables Vol C Tables 4.2.6.8 and 6.1.1.4'
H H 0.0000 0.0000 'International Tables Vol C Tables 4.2.6.8 and 6.1.1.4'
Li Li -0.0003 0.0001 'International Tables Vol C Tables 4.2.6.8 and 6.1.1.4'
O O 0.0106 0.0060 'International Tables Vol C Tables 4.2.6.8 and 6.1.1.4'
P P 0.1023 0.0942 'International Tables Vol C Tables 4.2.6.8 and 6.1.1.4'
Br Br -0.2901 2.4595 'International Tables Vol C Tables 4.2.6.8 and 6.1.1.4'
In In -0.7276 1.3100 'International Tables Vol C Tables 4.2.6.8 and 6.1.1.4'

loop_
_geom_angle_atom_site_label_1
_geom_angle_atom_site_label_2
_geom_angle_atom_site_label_3
_geom_angle
_geom_angle_site_symmetry_1
_geom_angle_site_symmetry_3
_geom_angle_publ_flag
Li1 Br1 Li1 109.471(7) . 4_566 ?
Li1 Br1 Li1 109.471(3) . 3_656 ?
Li1 Br1 Li1 109.471(1) 4_566 3_656 ?
Li1 Br1 Li1 109.471(1) . 2_665 ?
Li1 Br1 Li1 109.471(1) 4_566 2_665 ?
Li1 Br1 Li1 109.471(1) 3_656 2_665 ?
C1M In1 P1 116.41(7) . 8_656 ?
C1M In1 P1 116.41(7) . . ?
P1 In1 P1 101.72(9) 8_656 . ?
C1M In1 P1 116.41(7) . 11_566 ?
P1 In1 P1 101.72(9) 8_656 11_566 ?
P1 In1 P1 101.72(9) . 11_566 ?
C1M In1 Li2 116.0(3) . 11_566 ?
P1 In1 Li2 51.1(3) 8_656 11_566 ?
P1 In1 Li2 127.5(3) . 11_566 ?
P1 In1 Li2 55.5(3) 11_566 11_566 ?
C1M In1 Li2 116.0(3) . . ?
P1 In1 Li2 127.5(3) 8_656 . ?
P1 In1 Li2 55.5(3) . . ?
P1 In1 Li2 51.1(3) 11_566 . ?
Li2 In1 Li2 102.2(3) 11_566 . ?
C1M In1 Li2 116.0(3) . 8_656 ?
P1 In1 Li2 55.5(3) 8_656 8_656 ?
P1 In1 Li2 51.1(3) . 8_656 ?
P1 In1 Li2 127.5(3) 11_566 8_656 ?
Li2 In1 Li2 102.2(3) 11_566 8_656 ?
Li2 In1 Li2 102.2(3) . 8_656 ?
C11 P1 Li2 121.5(5) . 8_656 ?
C11 P1 In1 109.3(4) . . ?
Li2 P1 In1 74.8(5) 8_656 . ?
C11 P1 Li1 125.5(9) . . ?
Li2 P1 Li1 103.2(7) 8_656 . ?
In1 P1 Li1 111.4(6) . . ?
C11 P1 Li2 95.3(5) . . ?
Li2 P1 Li2 136.6(6) 8_656 . ?
In1 P1 Li2 71.6(6) . . ?
Li1 P1 Li2 65.9(5) . . ?
C11 P1 Li2 106.5(5) . 5 ?
Li2 P1 Li2 61.8(6) 8_656 5 ?
In1 P1 Li2 133.8(4) . 5 ?
Li1 P1 Li2 67.1(3) . 5 ?
Li2 P1 Li2 132.5(6) . 5 ?
C12 C11 C16 120.0 . . ?
C12 C11 P1 124.8(7) . . ?
C16 C11 P1 115.0(7) . . ?
C13 C12 C11 120.0 . . ?
C12 C13 C14 120.0 . . ?
C15 C14 C13 120.0 . . ?
C16 C15 C14 120.0 . . ?
C15 C16 C11 120.0 . . ?
Br1 Li1 P1 104.0(7) . 9 ?
Br1 Li1 P1 104.0(7) . . ?
P1 Li1 P1 114.3(6) 9 . ?
Br1 Li1 P1 104.0(7) . 5 ?
P1 Li1 P1 114.3(6) 9 5 ?
P1 Li1 P1 114.3(6) . 5 ?
Br1 Li1 Li2 100.1(8) . . ?
P1 Li1 Li2 57.7(5) 9 . ?
P1 Li1 Li2 59.7(4) . . ?
P1 Li1 Li2 155.9(15) 5 . ?
Br1 Li1 Li2 100.1(8) . 9 ?
P1 Li1 Li2 59.7(4) 9 9 ?
P1 Li1 Li2 155.9(15) . 9 ?
P1 Li1 Li2 57.7(5) 5 9 ?
Li2 Li1 Li2 117.0(5) . 9 ?
Br1 Li1 Li2 100.1(8) . 5 ?
P1 Li1 Li2 155.9(15) 9 5 ?
P1 Li1 Li2 57.7(5) . 5 ?
P1 Li1 Li2 59.7(4) 5 5 ?
Li2 Li1 Li2 117.0(5) . 5 ?
Li2 Li1 Li2 117.0(5) 9 5 ?
O1' Li2 O1 137.4(10) 10_656 . ?
O1' Li2 P1 36.1(3) 10_656 11_566 ?
O1 Li2 P1 113.6(11) . 11_566 ?
O1' Li2 P1 68.5(4) 10_656 . ?
O1 Li2 P1 109.8(7) . . ?
P1 Li2 P1 102.1(8) 11_566 . ?
O1' Li2 P1 109.7(3) 10_656 9 ?
O1 Li2 P1 111.1(11) . 9 ?
P1 Li2 P1 112.6(6) 11_566 9 ?
P1 Li2 P1 107.1(7) . 9 ?
O1' Li2 Li2 81.7(8) 10_656 4_566 ?
O1 Li2 Li2 111.1(5) . 4_566 ?
P1 Li2 Li2 61.2(9) 11_566 4_566 ?
P1 Li2 Li2 139.2(3) . 4_566 ?
P1 Li2 Li2 57.0(10) 9 4_566 ?
O1' Li2 Li1 75.5(7) 10_656 . ?
O1 Li2 Li1 140.3(13) . . ?
P1 Li2 Li1 105.6(8) 11_566 . ?
P1 Li2 Li1 54.5(3) . . ?
P1 Li2 Li1 55.2(5) 9 . ?
Li2 Li2 Li1 92.2(9) 4_566 . ?
O1' Li2 In1 36.0(2) 10_656 . ?
O1 Li2 In1 107.1(10) . . ?
P1 Li2 In1 54.1(5) 11_566 . ?
P1 Li2 In1 52.8(4) . . ?
P1 Li2 In1 141.4(4) 9 . ?
Li2 Li2 In1 113.5(12) 4_566 . ?
Li1 Li2 In1 91.1(5) . . ?
C1S O1 C4S 105.8(8) . . ?
C1S O1 Li2 126.8(11) . . ?
C4S O1 Li2 124.7(13) . . ?
C2S C1S O1 111.0(17) . . ?
C3S C2S C1S 103.0(13) . . ?
C2S C3S C4S 103.2(15) . . ?
O1 C4S C3S 111.1(17) . . ?
C1S' C2S' C3S' 105.5(11) 10_656 . ?
C4S' C3S' C2S' 104.5(10) . . ?
C4S' C3S' Li3 64.4(17) . . ?
C2S' C3S' Li3 125(3) . . ?
O1' C4S' C3S' 136.4(8) 10_656 . ?
O1' C4S' Li3 118.1(9) 10_656 . ?
C3S' C4S' Li3 80.8(17) . . ?
O1W Li3Y O1T 83(3) . 82_656 ?
O1W Li3Y O1T 107(3) . . ?
O1T Li3Y O1T 108(3) 82_656 . ?
O1W Li3Y O1T 139(4) . 31_664 ?
O1T Li3Y O1T 108(3) 82_656 31_664 ?
O1T Li3Y O1T 108(3) . 31_664 ?
O1W Li3Y C2W 41(6) . 8_656 ?
O1T Li3Y C2W 124(5) 82_656 8_656 ?
O1T Li3Y C2W 96(4) . 8_656 ?
O1T Li3Y C2W 112(6) 31_664 8_656 ?
O1W Li3Y C2W 45(5) . 33_554 ?
O1T Li3Y C2W 112(6) 82_656 33_554 ?
O1T Li3Y C2W 124(5) . 33_554 ?
O1T Li3Y C2W 96(4) 31_664 33_554 ?
O1T Li3Y C2W 96(4) 82_656 74_665 ?
O1T Li3Y C2W 112(6) . 74_665 ?
O1T Li3Y C2W 124(5) 31_664 74_665 ?
C1T O1T C4T 106.4(9) . . ?
C1T O1T Li3Y 113(5) . . ?
C4T O1T Li3Y 139(5) . . ?
O1T C1T C2T 106.4(9) . . ?
C3T C2T C1T 107.2(7) . . ?
C2T C3T C4T 107.9(4) . . ?
C3T C4T O1T 107.2(7) . . ?
C4W O1W C1W 105.7(17) . . ?
C4W O1W Li3Y 118(4) . . ?
C1W O1W Li3Y 118(4) . . ?
O1W C1W C2W 106.3(16) . . ?
C3W C2W C1W 107.8(9) . . ?
C4W C3W C2W 108.0(7) . . ?
O1W C4W C3W 106.7(14) . . ?
O1X C1X C2X 164(8) . 63_465 ?
O1X C1X O1X 164(8) . 63_465 ?
C2X C1X C1X 127(6) 63_465 40_645 ?
O1X C1X C1X 127(6) 63_465 40_645 ?
C4S' Li3 C4S' 129.7(8) 42_645 . ?
C4S' Li3 C4S' 129.7(8) 43_654 . ?
C4S' Li3 C4S' 129.7(8) 42_645 4_566 ?
C4S' Li3 C4S' 129.7(8) 43_654 4_566 ?
C4S' Li3 C4S' 73.9(13) . 4_566 ?
C4S' Li3 C3S' 34.9(8) 42_645 42_645 ?
C4S' Li3 C3S' 108.4(8) 43_654 42_645 ?
C4S' Li3 C3S' 107.4(7) . 42_645 ?
C4S' Li3 C3S' 101.9(9) 4_566 42_645 ?
C4S' Li3 C3S' 108.4(8) 42_645 43_654 ?
C4S' Li3 C3S' 34.9(8) 43_654 43_654 ?
C4S' Li3 C3S' 101.9(9) . 43_654 ?
C4S' Li3 C3S' 107.4(7) 4_566 43_654 ?
C3S' Li3 C3S' 143.2(10) 42_645 43_654 ?
C4S' Li3 C3S' 107.4(7) 42_645 4_566 ?
C4S' Li3 C3S' 101.9(9) 43_654 4_566 ?
C4S' Li3 C3S' 108.4(8) . 4_566 ?
C3S' Li3 C3S' 95.7(3) 42_645 4_566 ?
C3S' Li3 C3S' 95.7(3) 43_654 4_566 ?
C4S' Li3 C3S' 101.9(9) 42_645 . ?
C4S' Li3 C3S' 107.4(7) 43_654 . ?
C4S' Li3 C3S' 108.4(8) 4_566 . ?
C3S' Li3 C3S' 95.7(3) 42_645 . ?
C3S' Li3 C3S' 95.7(3) 43_654 . ?
C3S' Li3 C3S' 143.2(10) 4_566 . ?

loop_
_geom_bond_atom_site_label_1
_geom_bond_atom_site_label_2
_geom_bond_distance
_geom_bond_site_symmetry_2
_geom_bond_publ_flag
Br1 Li1 2.50(3) . ?
Br1 Li1 2.50(3) 4_566 ?
Br1 Li1 2.50(3) 3_656 ?
Br1 Li1 2.50(3) 2_665 ?
In1 C1M 2.28(3) . ?
In1 P1 2.610(4) 8_656 ?
In1 P1 2.610(4) . ?
In1 P1 2.610(4) 11_566 ?
In1 Li2 3.11(3) 11_566 ?
In1 Li2 3.11(3) . ?
In1 Li2 3.11(3) 8_656 ?
P1 C11 1.865(8) . ?
P1 Li2 2.51(2) 8_656 ?
P1 Li1 2.546(9) . ?
P1 Li2 2.700(14) . ?
P1 Li2 2.62(3) 5 ?
P1 In1' 2.770(5) 2_665 ?
C11 C12 1.3900 . ?
C11 C16 1.3900 . ?
C12 C13 1.3900 . ?
C13 C14 1.3900 . ?
C14 C15 1.3900 . ?
C15 C16 1.3900 . ?
C16 In1' 2.701(14) 2_665 ?
Li1 In1' 1.87(3) 2_665 ?
Li1 P1 2.546(9) 9 ?
Li1 P1 2.546(9) 5 ?
Li1 Li2 2.855(18) . ?
Li1 Li2 2.855(18) 9 ?
Li1 Li2 2.855(18) 5 ?
Li2 O1 2.021(13) . ?
Li2 P1 2.51(2) 11_566 ?
Li2 P1 2.62(3) 9 ?
Li2 Li2 2.63(3) 4_566 ?
Li2 In1' 3.13(2) 2_665 ?
O1 C1S 1.434(10) . ?
O1 C4S 1.441(13) . ?
C1S C2S 1.437(13) . ?
C2S C3S 1.57(5) . ?
C3S C4S 1.43(2) . ?
C2S' C3S' 1.439(13) . ?
C3S' C4S' 1.46(3) . ?
C3S' Li3 2.52(4) . ?
C4S' Li3 2.30(2) . ?
Li3Y O1W 2.05(2) . ?
Li3Y O1T 2.05(2) 82_656 ?
Li3Y O1T 2.05(2) . ?
Li3Y O1T 2.05(2) 31_664 ?
Li3Y C2W 1.53(12) 8_656 ?
Li3Y C2W 1.53(12) 33_554 ?
Li3Y C2W 1.53(12) 74_665 ?
O1T C1T 1.52(6) . ?
O1T C4T 1.52(6) . ?
C1T C2T 1.52(6) . ?
C2T C3T 1.51(6) . ?
C3T C4T 1.51(6) . ?
O1W C4W 1.51(2) . ?
O1W C1W 1.51(2) . ?
C1W C2W 1.499(19) . ?
C2W C3W 1.49(2) . ?
C3W C4W 1.49(2) . ?
C1X O1X 1.70(12) . ?
C1X C2X 1.20(12) 63_465 ?
C1X O1X 1.20(12) 63_465 ?
C1X C1X 1.5599(2) 63_465 ?
C1X C1X 1.55991(19) 40_645 ?
O1X C1X 1.20(12) 40_645 ?
Li3 C4S' 2.30(2) 42_645 ?
Li3 C4S' 2.30(2) 43_654 ?
Li3 C4S' 2.30(2) 4_566 ?
Li3 C3S' 2.52(4) 42_645 ?
Li3 C3S' 2.52(4) 43_654 ?
Li3 C3S' 2.52(4) 4_566 ?
